data_1509106
loop_
_publ_author_name
'Wiegers, G.A.'
'Haange, R.J.'
'Gerards, A.G.'
'Boukamp, B.A.'
'Roede, H.'

_publ_section_title
;
 Structure and electrochemical properties of intercalation compounds in
 the system silver-titanium disulfide, Ag x Ti S2
;
_journal_name_full 'Synthetic metals'
_journal_page_first 51
_journal_page_last 66
_journal_paper_doi 10.1016/0379-6779(84)90079-1
_journal_volume 10
_journal_year 1984
_chemical_formula_sum 'Ag0.35 S2 Ti'
_chemical_name_systematic 'Silver titanium sulfide (.35/1/2)'
_space_group_IT_number 164
_symmetry_space_group_name_Hall '-P 3 2"'
_symmetry_space_group_name_H-M 'P -3 m 1'
_cell_angle_alpha 90
_cell_angle_beta 90
_cell_angle_gamma 120
_cell_formula_units_Z 1
_cell_length_a 3.4275
_cell_length_b 3.4275
_cell_length_c 6.3977
_cell_volume 65.089
_citation_journal_id_ASTM SYMEDZ
_cod_data_source_file silver0-1_70.cif
_cod_data_source_block Ag0.35S2Ti1
_cod_original_cell_volume 65.08927
_cod_original_formula_sum 'Ag0.35 S2 Ti1'
_cod_database_code 1509106

loop_
_symmetry_equiv_pos_as_xyz
x,y,z
-y,x-y,z
-x+y,-x,z
y,x,-z
-x,-x+y,-z
x-y,-y,-z
-x,-y,-z
y,-x+y,-z
x-y,x,-z
-y,-x,z
x,x-y,z
-x+y,y,z

loop_
_atom_site_label
_atom_site_type_symbol
_atom_site_fract_x
_atom_site_fract_y
_atom_site_fract_z
_atom_site_occupancy
Ti1 Ti+3 0 0 0 1
Ag1 Ag+1 0 0 0.5 0.346
S1 S-2 0.3333 0.6667 0.2231 1
